data_1565085
loop_
_publ_author_name
'Jung, Jochen'
'Legendre, Christina M.'
'Demeshko, Serhiy'
'Herbst-Irmer, Regine'
'Stalke, Dietmar'

_publ_section_title
;
 Imidosulfonate scorpionate ligands in lanthanide single-molecule magnet
 design: slow magnetic relaxation and butterfly hysteresis in [ClDy{Ph
 <sub>2</sub> PCH <sub>2</sub> S(N <i>t</i> Bu) <sub>3</sub> }
 <sub>2</sub> ]
;
_journal_issue 46
_journal_name_full 'Dalton Transactions'
_journal_page_first 17194
_journal_page_last 17201
_journal_paper_doi 10.1039/D1DT03555J
_journal_volume 50
_journal_year 2021
_chemical_formula_moiety 'C50 H78 Cl Er N6 P2 S2, 0.406(C4 H8 O), 0.094(C5 H12)'
_chemical_formula_sum 'C52.09 H82.38 Cl Er N6 O0.41 P2 S2'
_chemical_formula_weight 1128.01
_space_group_crystal_system monoclinic
_space_group_IT_number 15
_space_group_name_Hall '-C 2yc'
_space_group_name_H-M_alt 'C 1 2/c 1'
_atom_sites_solution_hydrogens geom
_audit_creation_method SHELXL-2018/3
_audit_update_record
;
2021-08-20 deposited with the CCDC.	2021-10-25 downloaded from the CCDC.
;
_cell_angle_alpha 90
_cell_angle_beta 94.92(2)
_cell_angle_gamma 90
_cell_formula_units_Z 8
_cell_length_a 35.495(3)
_cell_length_b 15.308(2)
_cell_length_c 20.513(2)
_cell_measurement_reflns_used 9574
_cell_measurement_temperature 100(2)
_cell_measurement_theta_max 22.774
_cell_measurement_theta_min 2.251
_cell_volume 11105(2)
_computing_cell_refinement 'SAINT V8.38A'
_computing_data_collection 'APEX2 v2012.2'
_computing_data_reduction 'SAINT V8.38A'
_computing_molecular_graphics 'XP Version 5.1'
_computing_publication_material 'XP Version 5.1'
_computing_structure_refinement 'SHELXL-2018/3 (Sheldrick, 2018)'
_computing_structure_solution 'SHELXT 2014/5 (Sheldrick, 2014)'
_diffrn_ambient_temperature 100(2)
_diffrn_measured_fraction_theta_full 1.000
_diffrn_measured_fraction_theta_max 0.998
_diffrn_measurement_device_type 'Bruker Smart APEX II Quazar'
_diffrn_measurement_method 'omega scans'
_diffrn_radiation_type AgK\a
_diffrn_radiation_wavelength 0.56086
_diffrn_reflns_av_R_equivalents 0.0737
_diffrn_reflns_av_unetI/netI 0.0302
_diffrn_reflns_Laue_measured_fraction_full 1.000
_diffrn_reflns_Laue_measured_fraction_max 0.998
_diffrn_reflns_limit_h_max 49
_diffrn_reflns_limit_h_min -49
_diffrn_reflns_limit_k_max 21
_diffrn_reflns_limit_k_min -21
_diffrn_reflns_limit_l_max 28
_diffrn_reflns_limit_l_min -28
_diffrn_reflns_number 315196
_diffrn_reflns_point_group_measured_fraction_full 1.000
_diffrn_reflns_point_group_measured_fraction_max 0.998
_diffrn_reflns_theta_full 19.665
_diffrn_reflns_theta_max 22.957
_diffrn_reflns_theta_min 1.721
_diffrn_source 'INCOATEC Microsource'
_exptl_absorpt_coefficient_mu 0.930
_exptl_absorpt_correction_T_max 0.4270
_exptl_absorpt_correction_T_min 0.4040
_exptl_absorpt_correction_type multi-scan
_exptl_absorpt_process_details SADABS-2016/2
_exptl_crystal_colour pink
_exptl_crystal_density_diffrn 1.349
_exptl_crystal_description block
_exptl_crystal_F_000 4698
_exptl_crystal_size_max 0.175
_exptl_crystal_size_mid 0.126
_exptl_crystal_size_min 0.102
_refine_diff_density_max 0.568
_refine_diff_density_min -0.645
_refine_diff_density_rms 0.085
_refine_ls_extinction_method none
_refine_ls_goodness_of_fit_ref 1.029
_refine_ls_hydrogen_treatment constr
_refine_ls_matrix_type full
_refine_ls_number_parameters 652
_refine_ls_number_reflns 15629
_refine_ls_number_restraints 208
_refine_ls_restrained_S_all 1.022
_refine_ls_R_factor_all 0.0372
_refine_ls_R_factor_gt 0.0239
_refine_ls_shift/su_max 0.010
_refine_ls_shift/su_mean 0.000
_refine_ls_structure_factor_coef Fsqd
_refine_ls_weighting_details 'w=1/[\s^2^(Fo^2^)+(0.0161P)^2^+18.3517P] where P=(Fo^2^+2Fc^2^)/3'
_refine_ls_weighting_scheme calc
_refine_ls_wR_factor_gt 0.0460
_refine_ls_wR_factor_ref 0.0501
_reflns_Friedel_coverage 0.000
_reflns_number_gt 12950
_reflns_number_total 15629
_reflns_threshold_expression 'I > 2\s(I)'
_cod_data_source_file d1dt03555j2.cif
_cod_data_source_block 3d
_cod_original_sg_symbol_H-M 'C 2/c'
_cod_database_code 1565085
_shelx_shelxl_version_number 2018/3
_shelx_space_group_comment
;
The symmetry employed for this shelxl refinement is uniquely defined
by the following loop, which should always be used as a source of
symmetry information in preference to the above space-group names.
They are only intended as comments.
;
_shelx_estimated_absorpt_t_min 0.854
_shelx_estimated_absorpt_t_max 0.911

loop_
_space_group_symop_operation_xyz
'x, y, z'
'-x, y, -z+1/2'
'x+1/2, y+1/2, z'
'-x+1/2, y+1/2, -z+1/2'
'-x, -y, -z'
'x, -y, z-1/2'
'-x+1/2, -y+1/2, -z'
'x+1/2, -y+1/2, z-1/2'

loop_
_atom_site_label
_atom_site_type_symbol
_atom_site_fract_x
_atom_site_fract_y
_atom_site_fract_z
_atom_site_U_iso_or_equiv
_atom_site_adp_type
_atom_site_occupancy
_atom_site_site_symmetry_order
_atom_site_calc_flag
_atom_site_refinement_flags_posn
_atom_site_refinement_flags_adp
_atom_site_refinement_flags_occupancy
_atom_site_disorder_assembly
_atom_site_disorder_group
C1A C 0.5135(14) 0.937(3) 0.8732(17) 0.031(5) Uani 0.094(2) 1 d D U P A -1
H1AA H 0.534856 0.897027 0.870548 0.047 Uiso 0.094(2) 1 calc R U P A -1
H1AB H 0.492032 0.905100 0.888676 0.047 Uiso 0.094(2) 1 calc R U P A -1
H1AC H 0.520823 0.984441 0.903760 0.047 Uiso 0.094(2) 1 calc R U P A -1
C2A C 0.503(2) 0.972(3) 0.8117(18) 0.022(2) Uani 0.094(2) 1 d D U P A -1
H2AA H 0.520815 1.020858 0.806913 0.026 Uiso 0.094(2) 1 calc R U P A -1
H2AB H 0.478031 0.998414 0.815209 0.026 Uiso 0.094(2) 1 calc R U P A -1
C3A C 0.500(3) 0.9296(12) 0.751(2) 0.024(3) Uani 0.094(2) 1 d D U P A -1
H3AA H 0.526052 0.906007 0.747292 0.029 Uiso 0.094(2) 1 calc R U P A -1
H3AB H 0.484184 0.878212 0.757691 0.029 Uiso 0.094(2) 1 calc R U P A -1
C4A C 0.4887(15) 0.960(3) 0.6898(17) 0.034(2) Uani 0.094(2) 1 d D U P A -1
H4AA H 0.466746 0.997258 0.697423 0.041 Uiso 0.094(2) 1 calc R U P A -1
H4AB H 0.509024 1.000665 0.680018 0.041 Uiso 0.094(2) 1 calc R U P A -1
C5A C 0.4783(13) 0.922(3) 0.6302(17) 0.031(5) Uani 0.094(2) 1 d D U P A -1
H5AA H 0.473042 0.967634 0.597262 0.047 Uiso 0.094(2) 1 calc R U P A -1
H5AB H 0.455549 0.886405 0.633429 0.047 Uiso 0.094(2) 1 calc R U P A -1
H5AC H 0.498893 0.884683 0.617477 0.047 Uiso 0.094(2) 1 calc R U P A -1
O1B O 0.5010(4) 1.0351(3) 0.7643(3) 0.0399(18) Uani 0.406(2) 1 d D U P A -2
C2B C 0.5090(5) 0.9788(8) 0.8155(5) 0.022(2) Uani 0.406(2) 1 d D U P A -2
H2BA H 0.487527 0.975643 0.843242 0.026 Uiso 0.406(2) 1 calc R U P A -2
H2BB H 0.531796 0.998155 0.842871 0.026 Uiso 0.406(2) 1 calc R U P A -2
C3B C 0.5160(7) 0.8873(8) 0.7836(10) 0.028(3) Uani 0.406(2) 1 d D U P A -2
H3BA H 0.542806 0.879774 0.775109 0.034 Uiso 0.406(2) 1 calc R U P A -2
H3BB H 0.508305 0.838844 0.811530 0.034 Uiso 0.406(2) 1 calc R U P A -2
C4B C 0.4903(6) 0.8930(8) 0.7196(10) 0.025(3) Uani 0.406(2) 1 d D U P A -2
H4BA H 0.463990 0.875912 0.725962 0.030 Uiso 0.406(2) 1 calc R U P A -2
H4BB H 0.499929 0.856540 0.684778 0.030 Uiso 0.406(2) 1 calc R U P A -2
C5B C 0.4936(4) 0.9932(8) 0.7043(5) 0.034(2) Uani 0.406(2) 1 d D U P A -2
H5BA H 0.514306 1.003827 0.675955 0.041 Uiso 0.406(2) 1 calc R U P A -2
H5BB H 0.469653 1.015001 0.681626 0.041 Uiso 0.406(2) 1 calc R U P A -2
Er1 Er 0.64122(2) 0.57302(2) 0.57641(2) 0.01044(2) Uani 1 1 d . . . . .
Cl1 Cl 0.67899(2) 0.63783(3) 0.67788(2) 0.01613(9) Uani 1 1 d . . . . .
C1 C 0.58486(5) 0.42815(12) 0.47744(9) 0.0154(3) Uani 1 1 d . . . . .
S1 S 0.66168(2) 0.40769(3) 0.50344(2) 0.01160(8) Uani 1 1 d . . . . .
P1 P 0.64858(2) 0.38470(3) 0.64394(2) 0.01320(9) Uani 1 1 d . . . . .
N1 N 0.62273(4) 0.46035(9) 0.50467(7) 0.0125(3) Uani 1 1 d . . . . .
C2 C 0.57491(6) 0.47066(13) 0.41053(9) 0.0199(4) Uani 1 1 d . . . . .
H2A H 0.589191 0.442122 0.377684 0.030 Uiso 1 1 calc R U . . .
H2B H 0.581416 0.532864 0.412878 0.030 Uiso 1 1 calc R U . . .
H2C H 0.547759 0.464185 0.398243 0.030 Uiso 1 1 calc R U . . .
S2 S 0.59839(2) 0.74560(3) 0.55728(2) 0.01161(8) Uani 1 1 d . . . . .
P2 P 0.59741(2) 0.91926(3) 0.63577(2) 0.01408(9) Uani 1 1 d . . . . .
N2 N 0.68825(4) 0.48653(9) 0.53192(7) 0.0118(3) Uani 1 1 d . . . . .
N3 N 0.67112(4) 0.34664(10) 0.44915(7) 0.0154(3) Uani 1 1 d . . . . .
C3 C 0.58034(5) 0.32876(12) 0.47180(10) 0.0190(4) Uani 1 1 d . . . . .
H3A H 0.555788 0.314984 0.448521 0.029 Uiso 1 1 calc R U . . .
H3B H 0.581723 0.302996 0.515673 0.029 Uiso 1 1 calc R U . . .
H3C H 0.600610 0.304780 0.447592 0.029 Uiso 1 1 calc R U . . .
N4 N 0.58920(4) 0.65929(9) 0.59750(7) 0.0127(3) Uani 1 1 d . . . . .
C4 C 0.55688(5) 0.46102(13) 0.52454(10) 0.0197(4) Uani 1 1 d . . . . .
H4A H 0.559291 0.524519 0.529290 0.030 Uiso 1 1 calc R U . . .
H4B H 0.562345 0.433178 0.567325 0.030 Uiso 1 1 calc R U . . .
H4C H 0.531061 0.446419 0.507184 0.030 Uiso 1 1 calc R U . . .
N5 N 0.62960(4) 0.69845(9) 0.51736(7) 0.0129(3) Uani 1 1 d . . . . .
C5 C 0.73069(5) 0.48078(12) 0.53701(9) 0.0147(4) Uani 1 1 d . . . . .
N6 N 0.56821(4) 0.80593(10) 0.52560(8) 0.0155(3) Uani 1 1 d . . . . .
C6 C 0.74517(5) 0.54244(13) 0.59213(9) 0.0193(4) Uani 1 1 d . . . . .
H6A H 0.772851 0.544467 0.594841 0.029 Uiso 1 1 calc R U . . .
H6B H 0.736939 0.521265 0.633709 0.029 Uiso 1 1 calc R U . . .
H6C H 0.734990 0.601157 0.583214 0.029 Uiso 1 1 calc R U . . .
C9 C 0.67417(6) 0.35892(12) 0.37814(9) 0.0177(4) Uani 1 1 d . . . . .
C8 C 0.74678(5) 0.38944(13) 0.55371(10) 0.0204(4) Uani 1 1 d . . . . .
H8A H 0.736823 0.347648 0.520371 0.031 Uiso 1 1 calc R U . . .
H8B H 0.739344 0.371360 0.596603 0.031 Uiso 1 1 calc R U . . .
H8C H 0.774427 0.391109 0.554789 0.031 Uiso 1 1 calc R U . . .
C7 C 0.74621(6) 0.51260(13) 0.47374(9) 0.0209(4) Uani 1 1 d . . . . .
H7A H 0.739934 0.470092 0.438767 0.031 Uiso 1 1 calc R U . . .
H7B H 0.773737 0.518863 0.480739 0.031 Uiso 1 1 calc R U . . .
H7C H 0.734883 0.569206 0.461253 0.031 Uiso 1 1 calc R U . . .
C11 C 0.71259(6) 0.32142(14) 0.36316(10) 0.0239(4) Uani 1 1 d . . . . .
H11A H 0.715044 0.324814 0.316009 0.036 Uiso 1 1 calc R U . . .
H11B H 0.714353 0.260281 0.377272 0.036 Uiso 1 1 calc R U . . .
H11C H 0.732917 0.355209 0.386650 0.036 Uiso 1 1 calc R U . . .
C10 C 0.67016(6) 0.45334(12) 0.35395(9) 0.0198(4) Uani 1 1 d . . . . .
H10A H 0.669739 0.454413 0.306129 0.030 Uiso 1 1 calc R U . . .
H10B H 0.691620 0.487890 0.372931 0.030 Uiso 1 1 calc R U . . .
H10C H 0.646568 0.478161 0.367317 0.030 Uiso 1 1 calc R U . . .
C12 C 0.64366(6) 0.30257(13) 0.34126(9) 0.0220(4) Uani 1 1 d . . . . .
H12A H 0.647531 0.302248 0.294528 0.033 Uiso 1 1 calc R U . . .
H12B H 0.618649 0.326719 0.347458 0.033 Uiso 1 1 calc R U . . .
H12C H 0.645295 0.242714 0.358209 0.033 Uiso 1 1 calc R U . . .
C13 C 0.66047(5) 0.32842(11) 0.56873(8) 0.0142(3) Uani 1 1 d . . . . .
H13A H 0.685419 0.299560 0.576443 0.017 Uiso 1 1 calc R U . . .
H13B H 0.641300 0.283059 0.556356 0.017 Uiso 1 1 calc R U . . .
C14 C 0.60972(5) 0.31979(12) 0.67254(9) 0.0169(4) Uani 1 1 d . . . . .
C15 C 0.59665(6) 0.24013(13) 0.64657(10) 0.0222(4) Uani 1 1 d . . . . .
H15 H 0.607328 0.216680 0.609429 0.027 Uiso 1 1 calc R U . . .
C16 C 0.56815(6) 0.19458(14) 0.67440(11) 0.0285(5) Uani 1 1 d . . . . .
H16 H 0.559371 0.140562 0.656039 0.034 Uiso 1 1 calc R U . . .
C17 C 0.55258(6) 0.22770(16) 0.72864(11) 0.0329(5) Uani 1 1 d . . . . .
H17 H 0.533270 0.196293 0.747845 0.039 Uiso 1 1 calc R U . . .
C18 C 0.56516(7) 0.30659(15) 0.75493(11) 0.0319(5) Uani 1 1 d . . . . .
H18 H 0.554343 0.329500 0.792113 0.038 Uiso 1 1 calc R U . . .
C19 C 0.59357(6) 0.35272(14) 0.72728(10) 0.0235(4) Uani 1 1 d . . . . .
H19 H 0.602048 0.406929 0.745717 0.028 Uiso 1 1 calc R U . . .
C20 C 0.68688(5) 0.34934(12) 0.70412(9) 0.0170(4) Uani 1 1 d . . . . .
C21 C 0.70936(5) 0.41216(13) 0.73705(9) 0.0204(4) Uani 1 1 d . . . . .
H21 H 0.705344 0.472292 0.727318 0.024 Uiso 1 1 calc R U . . .
C22 C 0.73784(6) 0.38711(15) 0.78440(10) 0.0267(5) Uani 1 1 d . . . . .
H22 H 0.752982 0.430242 0.807335 0.032 Uiso 1 1 calc R U . . .
C23 C 0.74406(6) 0.29986(16) 0.79799(10) 0.0293(5) Uani 1 1 d . . . . .
H23 H 0.763654 0.283033 0.829986 0.035 Uiso 1 1 calc R U . . .
C24 C 0.72196(6) 0.23677(15) 0.76532(10) 0.0296(5) Uani 1 1 d . . . . .
H24 H 0.726414 0.176713 0.774781 0.035 Uiso 1 1 calc R U . . .
C25 C 0.69328(6) 0.26107(13) 0.71873(10) 0.0236(4) Uani 1 1 d . . . . .
H25 H 0.677921 0.217615 0.696653 0.028 Uiso 1 1 calc R U . . .
C26 C 0.56469(5) 0.65536(12) 0.65288(9) 0.0150(4) Uani 1 1 d . . . . .
C27 C 0.57691(6) 0.57209(12) 0.69000(9) 0.0205(4) Uani 1 1 d . . . . .
H27A H 0.574396 0.522066 0.660125 0.031 Uiso 1 1 calc R U . . .
H27B H 0.560850 0.563105 0.725961 0.031 Uiso 1 1 calc R U . . .
H27C H 0.603336 0.577694 0.707708 0.031 Uiso 1 1 calc R U . . .
C28 C 0.56906(6) 0.73171(13) 0.70086(10) 0.0219(4) Uani 1 1 d . . . . .
H28A H 0.560831 0.785785 0.678368 0.033 Uiso 1 1 calc R U . . .
H28B H 0.595638 0.737128 0.717696 0.033 Uiso 1 1 calc R U . . .
H28C H 0.553506 0.721193 0.737310 0.033 Uiso 1 1 calc R U . . .
C29 C 0.52285(5) 0.64731(15) 0.62885(10) 0.0250(4) Uani 1 1 d . . . . .
H29A H 0.514638 0.700376 0.604968 0.038 Uiso 1 1 calc R U . . .
H29B H 0.507874 0.639706 0.666419 0.038 Uiso 1 1 calc R U . . .
H29C H 0.519224 0.596673 0.599749 0.038 Uiso 1 1 calc R U . . .
C30 C 0.65285(5) 0.74218(12) 0.46928(9) 0.0165(4) Uani 1 1 d . . . . .
C31 C 0.69432(6) 0.73206(16) 0.49549(13) 0.0345(6) Uani 1 1 d . . . . .
H31A H 0.700255 0.669933 0.501708 0.052 Uiso 1 1 calc R U . . .
H31B H 0.698646 0.762629 0.537435 0.052 Uiso 1 1 calc R U . . .
H31C H 0.710612 0.757127 0.464084 0.052 Uiso 1 1 calc R U . . .
C32 C 0.64606(6) 0.83983(12) 0.45632(10) 0.0229(4) Uani 1 1 d . . . . .
H32A H 0.659295 0.857890 0.418524 0.034 Uiso 1 1 calc R U . . .
H32B H 0.655660 0.873456 0.494876 0.034 Uiso 1 1 calc R U . . .
H32C H 0.618898 0.850546 0.447260 0.034 Uiso 1 1 calc R U . . .
C33 C 0.64560(8) 0.69205(15) 0.40518(11) 0.0363(6) Uani 1 1 d . . . . .
H33A H 0.619137 0.699547 0.388204 0.054 Uiso 1 1 calc R U . . .
H33B H 0.650813 0.629876 0.412929 0.054 Uiso 1 1 calc R U . . .
H33C H 0.662176 0.714522 0.373233 0.054 Uiso 1 1 calc R U . . .
C34 C 0.53713(5) 0.78918(12) 0.47387(10) 0.0195(4) Uani 1 1 d . . . . .
C35 C 0.54611(6) 0.83667(14) 0.41158(10) 0.0278(5) Uani 1 1 d . . . . .
H35A H 0.567350 0.807693 0.392961 0.042 Uiso 1 1 calc R U . . .
H35B H 0.552860 0.897451 0.422047 0.042 Uiso 1 1 calc R U . . .
H35C H 0.523883 0.835336 0.379772 0.042 Uiso 1 1 calc R U . . .
C36 C 0.50184(6) 0.83146(14) 0.49814(12) 0.0298(5) Uani 1 1 d . . . . .
H36A H 0.506556 0.893781 0.506154 0.045 Uiso 1 1 calc R U . . .
H36B H 0.495868 0.803188 0.538866 0.045 Uiso 1 1 calc R U . . .
H36C H 0.480497 0.824485 0.464950 0.045 Uiso 1 1 calc R U . . .
C37 C 0.53020(6) 0.69273(13) 0.45750(10) 0.0249(4) Uani 1 1 d . . . . .
H37A H 0.509680 0.687606 0.422565 0.037 Uiso 1 1 calc R U . . .
H37B H 0.523163 0.661875 0.496520 0.037 Uiso 1 1 calc R U . . .
H37C H 0.553300 0.666898 0.442915 0.037 Uiso 1 1 calc R U . . .
C38 C 0.62439(5) 0.82239(11) 0.61151(9) 0.0146(4) Uani 1 1 d . . . . .
H38A H 0.646622 0.843034 0.589850 0.018 Uiso 1 1 calc R U . . .
H38B H 0.633969 0.790844 0.651696 0.018 Uiso 1 1 calc R U . . .
C39 C 0.62356(5) 0.94255(11) 0.71495(9) 0.0152(4) Uani 1 1 d . . . . .
C40 C 0.65895(6) 0.90944(12) 0.73730(10) 0.0208(4) Uani 1 1 d . . . . .
H40 H 0.672413 0.874084 0.709139 0.025 Uiso 1 1 calc R U . . .
C41 C 0.67470(6) 0.92736(13) 0.79991(10) 0.0236(4) Uani 1 1 d . . . . .
H41 H 0.698949 0.904841 0.814241 0.028 Uiso 1 1 calc R U . . .
C42 C 0.65529(6) 0.97789(14) 0.84160(10) 0.0270(5) Uani 1 1 d . . . . .
H42 H 0.665919 0.989121 0.884870 0.032 Uiso 1 1 calc R U . . .
C43 C 0.62049(6) 1.01199(16) 0.82036(11) 0.0313(5) Uani 1 1 d . . . . .
H43 H 0.607285 1.047572 0.848750 0.038 Uiso 1 1 calc R U . . .
C44 C 0.60470(6) 0.99435(14) 0.75741(10) 0.0248(4) Uani 1 1 d . . . . .
H44 H 0.580652 1.018022 0.743142 0.030 Uiso 1 1 calc R U . . .
C45 C 0.61639(5) 1.00257(11) 0.58301(9) 0.0169(4) Uani 1 1 d . . . . .
C46 C 0.65274(6) 1.03766(12) 0.59327(10) 0.0210(4) Uani 1 1 d . . . . .
H46 H 0.668976 1.019464 0.629987 0.025 Uiso 1 1 calc R U . . .
C47 C 0.66535(6) 1.09904(13) 0.55013(11) 0.0268(5) Uani 1 1 d . . . . .
H47 H 0.690103 1.122619 0.557511 0.032 Uiso 1 1 calc R U . . .
C48 C 0.64191(7) 1.12583(13) 0.49649(11) 0.0292(5) Uani 1 1 d . . . . .
H48 H 0.650703 1.167068 0.466680 0.035 Uiso 1 1 calc R U . . .
C49 C 0.60580(7) 1.09261(13) 0.48635(11) 0.0302(5) Uani 1 1 d . . . . .
H49 H 0.589621 1.111504 0.449768 0.036 Uiso 1 1 calc R U . . .
C50 C 0.59298(6) 1.03165(12) 0.52938(10) 0.0223(4) Uani 1 1 d . . . . .
H50 H 0.567964 1.009496 0.522200 0.027 Uiso 1 1 calc R U . . .

loop_
_atom_site_aniso_label
_atom_site_aniso_U_11
_atom_site_aniso_U_22
_atom_site_aniso_U_33
_atom_site_aniso_U_23
_atom_site_aniso_U_13
_atom_site_aniso_U_12
C1A 0.025(16) 0.034(11) 0.034(5) -0.001(6) -0.004(7) 0.012(8)
C2A 0.019(6) 0.017(4) 0.031(3) -0.008(2) 0.006(3) 0.000(4)
C3A 0.015(7) 0.026(7) 0.032(5) -0.009(6) 0.003(6) 0.002(12)
C4A 0.022(4) 0.039(5) 0.041(5) 0.005(4) 0.003(5) 0.001(4)
C5A 0.025(16) 0.034(11) 0.034(5) -0.001(6) -0.004(7) 0.012(8)
O1B 0.048(3) 0.0203(17) 0.051(5) 0.006(2) 0.003(6) 0.000(3)
C2B 0.019(6) 0.017(4) 0.031(3) -0.008(2) 0.006(3) 0.000(4)
C3B 0.021(8) 0.024(4) 0.039(4) -0.010(3) -0.004(4) 0.009(3)
C4B 0.010(6) 0.029(4) 0.036(4) -0.008(4) -0.002(4) 0.000(3)
C5B 0.022(4) 0.039(5) 0.041(5) 0.005(4) 0.003(5) 0.001(4)
Er1 0.01083(4) 0.00935(4) 0.01086(4) 0.00016(3) -0.00074(3) -0.00008(3)
Cl1 0.0173(2) 0.0165(2) 0.0138(2) -0.00205(16) -0.00304(16) -0.00048(17)
C1 0.0132(8) 0.0145(8) 0.0181(9) -0.0016(7) -0.0020(7) -0.0037(7)
S1 0.0137(2) 0.01061(19) 0.01041(19) 0.00067(15) 0.00077(16) 0.00020(15)
P1 0.0161(2) 0.0122(2) 0.0114(2) 0.00152(17) 0.00175(17) 0.00127(18)
N1 0.0116(7) 0.0115(7) 0.0140(7) -0.0008(6) -0.0006(6) -0.0003(6)
C2 0.0183(10) 0.0198(9) 0.0203(10) 0.0018(8) -0.0054(8) -0.0025(8)
S2 0.0108(2) 0.00995(18) 0.0137(2) 0.00072(16) -0.00089(16) -0.00018(15)
P2 0.0135(2) 0.0114(2) 0.0169(2) -0.00034(18) -0.00113(17) 0.00106(17)
N2 0.0108(7) 0.0118(7) 0.0127(7) -0.0001(6) 0.0011(6) 0.0001(6)
N3 0.0210(8) 0.0140(7) 0.0112(7) -0.0007(6) 0.0021(6) 0.0022(6)
C3 0.0177(9) 0.0148(8) 0.0239(10) -0.0020(8) -0.0020(8) -0.0044(7)
N4 0.0132(7) 0.0112(7) 0.0136(7) 0.0016(6) 0.0011(6) -0.0005(6)
C4 0.0136(9) 0.0206(9) 0.0248(10) -0.0035(8) 0.0015(8) -0.0038(7)
N5 0.0133(7) 0.0116(7) 0.0140(7) 0.0016(6) 0.0021(6) -0.0002(6)
C5 0.0097(8) 0.0176(8) 0.0167(9) -0.0002(7) 0.0011(7) 0.0006(7)
N6 0.0132(8) 0.0124(7) 0.0201(8) 0.0014(6) -0.0030(6) 0.0013(6)
C6 0.0127(9) 0.0233(9) 0.0214(10) -0.0018(8) -0.0020(7) 0.0011(7)
C9 0.0252(10) 0.0173(9) 0.0108(8) -0.0006(7) 0.0029(7) 0.0022(8)
C8 0.0151(9) 0.0220(9) 0.0241(10) 0.0011(8) 0.0019(8) 0.0048(8)
C7 0.0163(9) 0.0252(10) 0.0215(10) 0.0028(8) 0.0043(8) 0.0000(8)
C11 0.0288(11) 0.0255(10) 0.0180(10) -0.0019(8) 0.0056(8) 0.0056(9)
C10 0.0261(11) 0.0183(9) 0.0152(9) 0.0034(7) 0.0028(8) -0.0007(8)
C12 0.0309(11) 0.0206(9) 0.0147(9) -0.0029(8) 0.0022(8) -0.0014(8)
C13 0.0180(9) 0.0115(8) 0.0130(8) 0.0029(7) 0.0010(7) 0.0002(7)
C14 0.0163(9) 0.0169(9) 0.0175(9) 0.0061(7) 0.0018(7) 0.0018(7)
C15 0.0229(10) 0.0226(10) 0.0212(10) 0.0046(8) 0.0020(8) -0.0025(8)
C16 0.0284(12) 0.0279(11) 0.0289(11) 0.0085(9) 0.0008(9) -0.0094(9)
C17 0.0235(11) 0.0408(13) 0.0353(13) 0.0158(11) 0.0089(9) -0.0048(10)
C18 0.0326(13) 0.0384(13) 0.0268(11) 0.0107(10) 0.0154(10) 0.0065(10)
C19 0.0268(11) 0.0245(10) 0.0199(10) 0.0054(8) 0.0068(8) 0.0057(9)
C20 0.0175(9) 0.0218(9) 0.0117(8) 0.0017(7) 0.0025(7) 0.0043(7)
C21 0.0191(10) 0.0254(10) 0.0167(9) -0.0011(8) 0.0017(7) 0.0052(8)
C22 0.0225(11) 0.0373(12) 0.0198(10) -0.0037(9) -0.0015(8) 0.0044(9)
C23 0.0223(11) 0.0465(14) 0.0184(10) 0.0059(9) -0.0012(8) 0.0163(10)
C24 0.0338(12) 0.0296(11) 0.0254(11) 0.0086(9) 0.0034(9) 0.0142(10)
C25 0.0284(11) 0.0211(10) 0.0213(10) 0.0019(8) 0.0023(8) 0.0060(8)
C26 0.0127(9) 0.0165(8) 0.0160(9) 0.0011(7) 0.0027(7) -0.0002(7)
C27 0.0241(10) 0.0186(9) 0.0198(9) 0.0035(8) 0.0078(8) 0.0003(8)
C28 0.0273(11) 0.0196(9) 0.0196(10) -0.0009(8) 0.0073(8) 0.0012(8)
C29 0.0148(10) 0.0349(12) 0.0257(11) 0.0021(9) 0.0042(8) -0.0008(8)
C30 0.0173(9) 0.0155(8) 0.0174(9) 0.0039(7) 0.0051(7) -0.0010(7)
C31 0.0166(10) 0.0375(13) 0.0504(15) 0.0248(11) 0.0082(10) 0.0041(9)
C32 0.0228(10) 0.0174(9) 0.0293(11) 0.0098(8) 0.0064(8) 0.0001(8)
C33 0.0605(17) 0.0299(12) 0.0214(11) -0.0045(9) 0.0201(11) -0.0159(11)
C34 0.0161(9) 0.0177(9) 0.0232(10) 0.0046(8) -0.0073(7) -0.0013(7)
C35 0.0275(11) 0.0273(11) 0.0268(11) 0.0098(9) -0.0085(9) -0.0038(9)
C36 0.0164(10) 0.0274(11) 0.0444(14) 0.0060(10) -0.0052(9) 0.0023(8)
C37 0.0256(11) 0.0214(10) 0.0257(11) 0.0020(8) -0.0100(8) -0.0047(8)
C38 0.0125(9) 0.0115(8) 0.0191(9) -0.0016(7) -0.0027(7) 0.0000(7)
C39 0.0164(9) 0.0127(8) 0.0161(9) -0.0006(7) -0.0007(7) -0.0023(7)
C40 0.0198(10) 0.0203(9) 0.0216(10) -0.0039(8) -0.0012(8) 0.0027(8)
C41 0.0226(10) 0.0228(9) 0.0239(10) -0.0012(8) -0.0058(8) 0.0021(9)
C42 0.0276(11) 0.0309(11) 0.0219(10) -0.0065(9) -0.0013(9) -0.0064(9)
C43 0.0260(12) 0.0406(13) 0.0270(11) -0.0159(10) 0.0014(9) 0.0029(10)
C44 0.0193(10) 0.0267(10) 0.0275(11) -0.0085(9) -0.0024(8) 0.0049(8)
C45 0.0222(10) 0.0105(8) 0.0180(9) -0.0023(7) 0.0021(7) 0.0041(7)
C46 0.0211(10) 0.0150(9) 0.0276(11) 0.0017(8) 0.0056(8) 0.0033(8)
C47 0.0292(12) 0.0161(9) 0.0368(12) -0.0002(9) 0.0132(10) 0.0008(8)
C48 0.0479(14) 0.0138(9) 0.0282(11) 0.0007(8) 0.0170(10) 0.0027(9)
C49 0.0525(15) 0.0172(10) 0.0205(10) 0.0025(8) -0.0001(10) 0.0056(10)
C50 0.0294(11) 0.0151(9) 0.0216(10) -0.0005(8) -0.0029(8) 0.0039(8)

loop_
_atom_type_symbol
_atom_type_description
_atom_type_scat_dispersion_real
_atom_type_scat_dispersion_imag
_atom_type_scat_source
C C 0.0015 0.0009 'International Tables Vol C Tables 4.2.6.8 and 6.1.1.4'
H H 0.0000 0.0000 'International Tables Vol C Tables 4.2.6.8 and 6.1.1.4'
N N 0.0030 0.0019 'International Tables Vol C Tables 4.2.6.8 and 6.1.1.4'
O O 0.0056 0.0036 'International Tables Vol C Tables 4.2.6.8 and 6.1.1.4'
P P 0.0667 0.0580 'International Tables Vol C Tables 4.2.6.8 and 6.1.1.4'
S S 0.0826 0.0763 'International Tables Vol C Tables 4.2.6.8 and 6.1.1.4'
Cl Cl 0.0998 0.0984 'International Tables Vol C Tables 4.2.6.8 and 6.1.1.4'
Er Er -0.3091 3.3158 'International Tables Vol C Tables 4.2.6.8 and 6.1.1.4'

loop_
_geom_angle_atom_site_label_1
_geom_angle_atom_site_label_2
_geom_angle_atom_site_label_3
_geom_angle
_geom_angle_site_symmetry_1
_geom_angle_site_symmetry_3
_geom_angle_publ_flag
C2A C1A H1AA 109.5 . . ?
C2A C1A H1AB 109.5 . . ?
H1AA C1A H1AB 109.5 . . ?
C2A C1A H1AC 109.5 . . ?
H1AA C1A H1AC 109.5 . . ?
H1AB C1A H1AC 109.5 . . ?
C1A C2A C3A 129(4) . . ?
C1A C2A H2AA 105.1 . . ?
C3A C2A H2AA 105.1 . . ?
C1A C2A H2AB 105.1 . . ?
C3A C2A H2AB 105.1 . . ?
H2AA C2A H2AB 105.9 . . ?
C4A C3A C2A 131(4) . . ?
C4A C3A H3AA 104.5 . . ?
C2A C3A H3AA 104.5 . . ?
C4A C3A H3AB 104.5 . . ?
C2A C3A H3AB 104.5 . . ?
H3AA C3A H3AB 105.7 . . ?
C5A C4A C3A 135(4) . . ?
C5A C4A H4AA 103.3 . . ?
C3A C4A H4AA 103.3 . . ?
C5A C4A H4AB 103.3 . . ?
C3A C4A H4AB 103.3 . . ?
H4AA C4A H4AB 105.2 . . ?
C4A C5A H5AA 109.5 . . ?
C4A C5A H5AB 109.5 . . ?
H5AA C5A H5AB 109.5 . . ?
C4A C5A H5AC 109.5 . . ?
H5AA C5A H5AC 109.5 . . ?
H5AB C5A H5AC 109.5 . . ?
C2B O1B C5B 113.5(6) . . ?
O1B C2B C3B 105.7(8) . . ?
O1B C2B H2BA 110.6 . . ?
C3B C2B H2BA 110.6 . . ?
O1B C2B H2BB 110.6 . . ?
C3B C2B H2BB 110.6 . . ?
H2BA C2B H2BB 108.7 . . ?
C4B C3B C2B 101.7(10) . . ?
C4B C3B H3BA 111.4 . . ?
C2B C3B H3BA 111.4 . . ?
C4B C3B H3BB 111.4 . . ?
C2B C3B H3BB 111.4 . . ?
H3BA C3B H3BB 109.3 . . ?
C3B C4B C5B 100.3(9) . . ?
C3B C4B H4BA 111.7 . . ?
C5B C4B H4BA 111.7 . . ?
C3B C4B H4BB 111.7 . . ?
C5B C4B H4BB 111.7 . . ?
H4BA C4B H4BB 109.5 . . ?
O1B C5B C4B 106.5(8) . . ?
O1B C5B H5BA 110.4 . . ?
C4B C5B H5BA 110.4 . . ?
O1B C5B H5BB 110.4 . . ?
C4B C5B H5BB 110.4 . . ?
H5BA C5B H5BB 108.6 . . ?
N5 Er1 N1 105.02(5) . . ?
N5 Er1 N4 61.00(5) . . ?
N1 Er1 N4 110.57(5) . . ?
N5 Er1 N2 111.42(5) . . ?
N1 Er1 N2 60.82(5) . . ?
N4 Er1 N2 167.92(5) . . ?
N5 Er1 Cl1 99.33(4) . . ?
N1 Er1 Cl1 153.67(4) . . ?
N4 Er1 Cl1 89.85(4) . . ?
N2 Er1 Cl1 101.01(4) . . ?
N5 Er1 S2 30.89(4) . . ?
N1 Er1 S2 116.72(4) . . ?
N4 Er1 S2 31.17(4) . . ?
N2 Er1 S2 142.30(4) . . ?
Cl1 Er1 S2 89.398(16) . . ?
N5 Er1 S1 118.34(4) . . ?
N1 Er1 S1 30.97(4) . . ?
N4 Er1 S1 141.39(4) . . ?
N2 Er1 S1 31.36(4) . . ?
Cl1 Er1 S1 125.804(14) . . ?
S2 Er1 S1 142.049(13) . . ?
N5 Er1 P1 171.65(4) . . ?
N1 Er1 P1 67.28(4) . . ?
N4 Er1 P1 117.70(4) . . ?
N2 Er1 P1 68.27(4) . . ?
Cl1 Er1 P1 88.834(16) . . ?
S2 Er1 P1 148.835(14) . . ?
S1 Er1 P1 56.801(14) . . ?
N1 C1 C4 105.52(14) . . ?
N1 C1 C2 108.99(14) . . ?
C4 C1 C2 108.29(16) . . ?
N1 C1 C3 116.14(15) . . ?
C4 C1 C3 107.75(15) . . ?
C2 C1 C3 109.82(15) . . ?
N3 S1 N1 124.62(8) . . ?
N3 S1 N2 124.76(8) . . ?
N1 S1 N2 95.53(8) . . ?
N3 S1 C13 98.70(8) . . ?
N1 S1 C13 104.50(8) . . ?
N2 S1 C13 106.51(8) . . ?
N3 S1 Er1 161.41(6) . . ?
N1 S1 Er1 48.30(5) . . ?
N2 S1 Er1 50.10(5) . . ?
C13 S1 Er1 99.84(6) . . ?
C14 P1 C20 99.14(8) . . ?
C14 P1 C13 104.25(9) . . ?
C20 P1 C13 102.40(8) . . ?
C14 P1 Er1 126.16(6) . . ?
C20 P1 Er1 125.77(6) . . ?
C13 P1 Er1 94.28(6) . . ?
C1 N1 S1 125.30(12) . . ?
C1 N1 Er1 132.63(11) . . ?
S1 N1 Er1 100.73(7) . . ?
C1 C2 H2A 109.5 . . ?
C1 C2 H2B 109.5 . . ?
H2A C2 H2B 109.5 . . ?
C1 C2 H2C 109.5 . . ?
H2A C2 H2C 109.5 . . ?
H2B C2 H2C 109.5 . . ?
N6 S2 N5 123.23(8) . . ?
N6 S2 N4 123.62(8) . . ?
N5 S2 N4 94.11(8) . . ?
N6 S2 C38 99.87(8) . . ?
N5 S2 C38 105.49(8) . . ?
N4 S2 C38 109.45(8) . . ?
N6 S2 Er1 154.95(6) . . ?
N5 S2 Er1 47.09(5) . . ?
N4 S2 Er1 48.98(5) . . ?
C38 S2 Er1 105.07(6) . . ?
C39 P2 C45 101.73(8) . . ?
C39 P2 C38 99.15(8) . . ?
C45 P2 C38 99.96(8) . . ?
C5 N2 S1 122.23(12) . . ?
C5 N2 Er1 137.68(11) . . ?
S1 N2 Er1 98.53(7) . . ?
C9 N3 S1 133.20(13) . . ?
C1 C3 H3A 109.5 . . ?
C1 C3 H3B 109.5 . . ?
H3A C3 H3B 109.5 . . ?
C1 C3 H3C 109.5 . . ?
H3A C3 H3C 109.5 . . ?
H3B C3 H3C 109.5 . . ?
C26 N4 S2 125.63(12) . . ?
C26 N4 Er1 129.76(11) . . ?
S2 N4 Er1 99.85(7) . . ?
C1 C4 H4A 109.5 . . ?
C1 C4 H4B 109.5 . . ?
H4A C4 H4B 109.5 . . ?
C1 C4 H4C 109.5 . . ?
H4A C4 H4C 109.5 . . ?
H4B C4 H4C 109.5 . . ?
C30 N5 S2 125.37(12) . . ?
C30 N5 Er1 129.73(11) . . ?
S2 N5 Er1 102.02(7) . . ?
N2 C5 C6 106.65(14) . . ?
N2 C5 C7 110.69(15) . . ?
C6 C5 C7 107.94(15) . . ?
N2 C5 C8 114.79(15) . . ?
C6 C5 C8 107.58(15) . . ?
C7 C5 C8 108.92(15) . . ?
C34 N6 S2 130.87(13) . . ?
C5 C6 H6A 109.5 . . ?
C5 C6 H6B 109.5 . . ?
H6A C6 H6B 109.5 . . ?
C5 C6 H6C 109.5 . . ?
H6A C6 H6C 109.5 . . ?
H6B C6 H6C 109.5 . . ?
N3 C9 C10 115.20(15) . . ?
N3 C9 C12 107.80(15) . . ?
C10 C9 C12 109.23(16) . . ?
N3 C9 C11 106.89(15) . . ?
C10 C9 C11 110.35(16) . . ?
C12 C9 C11 107.04(16) . . ?
C5 C8 H8A 109.5 . . ?
C5 C8 H8B 109.5 . . ?
H8A C8 H8B 109.5 . . ?
C5 C8 H8C 109.5 . . ?
H8A C8 H8C 109.5 . . ?
H8B C8 H8C 109.5 . . ?
C5 C7 H7A 109.5 . . ?
C5 C7 H7B 109.5 . . ?
H7A C7 H7B 109.5 . . ?
C5 C7 H7C 109.5 . . ?
H7A C7 H7C 109.5 . . ?
H7B C7 H7C 109.5 . . ?
C9 C11 H11A 109.5 . . ?
C9 C11 H11B 109.5 . . ?
H11A C11 H11B 109.5 . . ?
C9 C11 H11C 109.5 . . ?
H11A C11 H11C 109.5 . . ?
H11B C11 H11C 109.5 . . ?
C9 C10 H10A 109.5 . . ?
C9 C10 H10B 109.5 . . ?
H10A C10 H10B 109.5 . . ?
C9 C10 H10C 109.5 . . ?
H10A C10 H10C 109.5 . . ?
H10B C10 H10C 109.5 . . ?
C9 C12 H12A 109.5 . . ?
C9 C12 H12B 109.5 . . ?
H12A C12 H12B 109.5 . . ?
C9 C12 H12C 109.5 . . ?
H12A C12 H12C 109.5 . . ?
H12B C12 H12C 109.5 . . ?
S1 C13 P1 109.08(9) . . ?
S1 C13 H13A 109.9 . . ?
P1 C13 H13A 109.9 . . ?
S1 C13 H13B 109.9 . . ?
P1 C13 H13B 109.9 . . ?
H13A C13 H13B 108.3 . . ?
C15 C14 C19 118.44(18) . . ?
C15 C14 P1 125.86(15) . . ?
C19 C14 P1 115.62(15) . . ?
C16 C15 C14 120.8(2) . . ?
C16 C15 H15 119.6 . . ?
C14 C15 H15 119.6 . . ?
C17 C16 C15 120.1(2) . . ?
C17 C16 H16 119.9 . . ?
C15 C16 H16 119.9 . . ?
C16 C17 C18 119.8(2) . . ?
C16 C17 H17 120.1 . . ?
C18 C17 H17 120.1 . . ?
C17 C18 C19 120.4(2) . . ?
C17 C18 H18 119.8 . . ?
C19 C18 H18 119.8 . . ?
C18 C19 C14 120.4(2) . . ?
C18 C19 H19 119.8 . . ?
C14 C19 H19 119.8 . . ?
C21 C20 C25 119.30(18) . . ?
C21 C20 P1 118.96(14) . . ?
C25 C20 P1 121.72(15) . . ?
C20 C21 C22 120.06(19) . . ?
C20 C21 H21 120.0 . . ?
C22 C21 H21 120.0 . . ?
C23 C22 C21 120.1(2) . . ?
C23 C22 H22 120.0 . . ?
C21 C22 H22 120.0 . . ?
C22 C23 C24 120.34(19) . . ?
C22 C23 H23 119.8 . . ?
C24 C23 H23 119.8 . . ?
C23 C24 C25 120.0(2) . . ?
C23 C24 H24 120.0 . . ?
C25 C24 H24 120.0 . . ?
C24 C25 C20 120.2(2) . . ?
C24 C25 H25 119.9 . . ?
C20 C25 H25 119.9 . . ?
N4 C26 C28 115.26(15) . . ?
N4 C26 C27 104.72(14) . . ?
C28 C26 C27 107.96(15) . . ?
N4 C26 C29 111.84(15) . . ?
C28 C26 C29 108.15(16) . . ?
C27 C26 C29 108.65(16) . . ?
C26 C27 H27A 109.5 . . ?
C26 C27 H27B 109.5 . . ?
H27A C27 H27B 109.5 . . ?
C26 C27 H27C 109.5 . . ?
H27A C27 H27C 109.5 . . ?
H27B C27 H27C 109.5 . . ?
C26 C28 H28A 109.5 . . ?
C26 C28 H28B 109.5 . . ?
H28A C28 H28B 109.5 . . ?
C26 C28 H28C 109.5 . . ?
H28A C28 H28C 109.5 . . ?
H28B C28 H28C 109.5 . . ?
C26 C29 H29A 109.5 . . ?
C26 C29 H29B 109.5 . . ?
H29A C29 H29B 109.5 . . ?
C26 C29 H29C 109.5 . . ?
H29A C29 H29C 109.5 . . ?
H29B C29 H29C 109.5 . . ?
N5 C30 C33 106.33(15) . . ?
N5 C30 C31 106.94(15) . . ?
C33 C30 C31 109.75(19) . . ?
N5 C30 C32 117.56(15) . . ?
C33 C30 C32 109.17(17) . . ?
C31 C30 C32 106.95(16) . . ?
C30 C31 H31A 109.5 . . ?
C30 C31 H31B 109.5 . . ?
H31A C31 H31B 109.5 . . ?
C30 C31 H31C 109.5 . . ?
H31A C31 H31C 109.5 . . ?
H31B C31 H31C 109.5 . . ?
C30 C32 H32A 109.5 . . ?
C30 C32 H32B 109.5 . . ?
H32A C32 H32B 109.5 . . ?
C30 C32 H32C 109.5 . . ?
H32A C32 H32C 109.5 . . ?
H32B C32 H32C 109.5 . . ?
C30 C33 H33A 109.5 . . ?
C30 C33 H33B 109.5 . . ?
H33A C33 H33B 109.5 . . ?
C30 C33 H33C 109.5 . . ?
H33A C33 H33C 109.5 . . ?
H33B C33 H33C 109.5 . . ?
N6 C34 C35 108.66(15) . . ?
N6 C34 C37 114.78(15) . . ?
C35 C34 C37 108.48(17) . . ?
N6 C34 C36 105.84(16) . . ?
C35 C34 C36 107.83(17) . . ?
C37 C34 C36 111.03(17) . . ?
C34 C35 H35A 109.5 . . ?
C34 C35 H35B 109.5 . . ?
H35A C35 H35B 109.5 . . ?
C34 C35 H35C 109.5 . . ?
H35A C35 H35C 109.5 . . ?
H35B C35 H35C 109.5 . . ?
C34 C36 H36A 109.5 . . ?
C34 C36 H36B 109.5 . . ?
H36A C36 H36B 109.5 . . ?
C34 C36 H36C 109.5 . . ?
H36A C36 H36C 109.5 . . ?
H36B C36 H36C 109.5 . . ?
C34 C37 H37A 109.5 . . ?
C34 C37 H37B 109.5 . . ?
H37A C37 H37B 109.5 . . ?
C34 C37 H37C 109.5 . . ?
H37A C37 H37C 109.5 . . ?
H37B C37 H37C 109.5 . . ?
S2 C38 P2 115.77(9) . . ?
S2 C38 H38A 108.3 . . ?
P2 C38 H38A 108.3 . . ?
S2 C38 H38B 108.3 . . ?
P2 C38 H38B 108.3 . . ?
H38A C38 H38B 107.4 . . ?
C44 C39 C40 118.00(17) . . ?
C44 C39 P2 115.51(14) . . ?
C40 C39 P2 126.38(14) . . ?
C41 C40 C39 120.93(18) . . ?
C41 C40 H40 119.5 . . ?
C39 C40 H40 119.5 . . ?
C42 C41 C40 120.17(19) . . ?
C42 C41 H41 119.9 . . ?
C40 C41 H41 119.9 . . ?
C43 C42 C41 119.90(19) . . ?
C43 C42 H42 120.1 . . ?
C41 C42 H42 120.1 . . ?
C42 C43 C44 120.0(2) . . ?
C42 C43 H43 120.0 . . ?
C44 C43 H43 120.0 . . ?
C43 C44 C39 120.99(19) . . ?
C43 C44 H44 119.5 . . ?
C39 C44 H44 119.5 . . ?
C50 C45 C46 118.46(18) . . ?
C50 C45 P2 117.56(15) . . ?
C46 C45 P2 123.97(15) . . ?
C47 C46 C45 120.5(2) . . ?
C47 C46 H46 119.8 . . ?
C45 C46 H46 119.8 . . ?
C48 C47 C46 120.1(2) . . ?
C48 C47 H47 119.9 . . ?
C46 C47 H47 119.9 . . ?
C49 C48 C47 119.9(2) . . ?
C49 C48 H48 120.0 . . ?
C47 C48 H48 120.0 . . ?
C48 C49 C50 120.2(2) . . ?
C48 C49 H49 119.9 . . ?
C50 C49 H49 119.9 . . ?
C49 C50 C45 120.7(2) . . ?
C49 C50 H50 119.6 . . ?
C45 C50 H50 119.6 . . ?

loop_
_geom_bond_atom_site_label_1
_geom_bond_atom_site_label_2
_geom_bond_distance
_geom_bond_site_symmetry_2
_geom_bond_publ_flag
C1A C2A 1.39(2) . ?
C1A H1AA 0.9800 . ?
C1A H1AB 0.9800 . ?
C1A H1AC 0.9800 . ?
C2A C3A 1.39(2) . ?
C2A H2AA 0.9900 . ?
C2A H2AB 0.9900 . ?
C3A C4A 1.38(2) . ?
C3A H3AA 0.9900 . ?
C3A H3AB 0.9900 . ?
C4A C5A 1.37(2) . ?
C4A H4AA 0.9900 . ?
C4A H4AB 0.9900 . ?
C5A H5AA 0.9800 . ?
C5A H5AB 0.9800 . ?
C5A H5AC 0.9800 . ?
O1B C2B 1.369(10) . ?
O1B C5B 1.394(10) . ?
C2B C3B 1.574(12) . ?
C2B H2BA 0.9900 . ?
C2B H2BB 0.9900 . ?
C3B C4B 1.534(8) . ?
C3B H3BA 0.9900 . ?
C3B H3BB 0.9900 . ?
C4B C5B 1.571(13) . ?
C4B H4BA 0.9900 . ?
C4B H4BB 0.9900 . ?
C5B H5BA 0.9900 . ?
C5B H5BB 0.9900 . ?
Er1 N5 2.2888(14) . ?
Er1 N1 2.3250(15) . ?
Er1 N4 2.3403(15) . ?
Er1 N2 2.3735(15) . ?
Er1 Cl1 2.5760(6) . ?
Er1 S2 3.0564(5) . ?
Er1 S1 3.0595(5) . ?
Er1 P1 3.1994(6) . ?
C1 N1 1.494(2) . ?
C1 C4 1.529(3) . ?
C1 C2 1.533(3) . ?
C1 C3 1.533(2) . ?
S1 N3 1.5131(15) . ?
S1 N1 1.6024(15) . ?
S1 N2 1.6102(15) . ?
S1 C13 1.8104(17) . ?
P1 C14 1.8364(19) . ?
P1 C20 1.8377(19) . ?
P1 C13 1.8474(18) . ?
C2 H2A 0.9800 . ?
C2 H2B 0.9800 . ?
C2 H2C 0.9800 . ?
S2 N6 1.5178(15) . ?
S2 N5 1.6043(15) . ?
S2 N4 1.6058(15) . ?
S2 C38 1.8151(18) . ?
P2 C39 1.8353(19) . ?
P2 C45 1.8375(19) . ?
P2 C38 1.8562(18) . ?
N2 C5 1.504(2) . ?
N3 C9 1.482(2) . ?
C3 H3A 0.9800 . ?
C3 H3B 0.9800 . ?
C3 H3C 0.9800 . ?
N4 C26 1.490(2) . ?
C4 H4A 0.9800 . ?
C4 H4B 0.9800 . ?
C4 H4C 0.9800 . ?
N5 C30 1.497(2) . ?
C5 C6 1.528(3) . ?
C5 C7 1.532(3) . ?
C5 C8 1.538(3) . ?
N6 C34 1.486(2) . ?
C6 H6A 0.9800 . ?
C6 H6B 0.9800 . ?
C6 H6C 0.9800 . ?
C9 C10 1.531(3) . ?
C9 C12 1.533(3) . ?
C9 C11 1.535(3) . ?
C8 H8A 0.9800 . ?
C8 H8B 0.9800 . ?
C8 H8C 0.9800 . ?
C7 H7A 0.9800 . ?
C7 H7B 0.9800 . ?
C7 H7C 0.9800 . ?
C11 H11A 0.9800 . ?
C11 H11B 0.9800 . ?
C11 H11C 0.9800 . ?
C10 H10A 0.9800 . ?
C10 H10B 0.9800 . ?
C10 H10C 0.9800 . ?
C12 H12A 0.9800 . ?
C12 H12B 0.9800 . ?
C12 H12C 0.9800 . ?
C13 H13A 0.9900 . ?
C13 H13B 0.9900 . ?
C14 C15 1.394(3) . ?
C14 C19 1.398(3) . ?
C15 C16 1.391(3) . ?
C15 H15 0.9500 . ?
C16 C17 1.381(3) . ?
C16 H16 0.9500 . ?
C17 C18 1.381(3) . ?
C17 H17 0.9500 . ?
C18 C19 1.391(3) . ?
C18 H18 0.9500 . ?
C19 H19 0.9500 . ?
C20 C21 1.388(3) . ?
C20 C25 1.398(3) . ?
C21 C22 1.394(3) . ?
C21 H21 0.9500 . ?
C22 C23 1.378(3) . ?
C22 H22 0.9500 . ?
C23 C24 1.381(3) . ?
C23 H23 0.9500 . ?
C24 C25 1.386(3) . ?
C24 H24 0.9500 . ?
C25 H25 0.9500 . ?
C26 C28 1.527(3) . ?
C26 C27 1.528(3) . ?
C26 C29 1.529(3) . ?
C27 H27A 0.9800 . ?
C27 H27B 0.9800 . ?
C27 H27C 0.9800 . ?
C28 H28A 0.9800 . ?
C28 H28B 0.9800 . ?
C28 H28C 0.9800 . ?
C29 H29A 0.9800 . ?
C29 H29B 0.9800 . ?
C29 H29C 0.9800 . ?
C30 C33 1.525(3) . ?
C30 C31 1.531(3) . ?
C30 C32 1.534(3) . ?
C31 H31A 0.9800 . ?
C31 H31B 0.9800 . ?
C31 H31C 0.9800 . ?
C32 H32A 0.9800 . ?
C32 H32B 0.9800 . ?
C32 H32C 0.9800 . ?
C33 H33A 0.9800 . ?
C33 H33B 0.9800 . ?
C33 H33C 0.9800 . ?
C34 C35 1.527(3) . ?
C34 C37 1.529(3) . ?
C34 C36 1.531(3) . ?
C35 H35A 0.9800 . ?
C35 H35B 0.9800 . ?
C35 H35C 0.9800 . ?
C36 H36A 0.9800 . ?
C36 H36B 0.9800 . ?
C36 H36C 0.9800 . ?
C37 H37A 0.9800 . ?
C37 H37B 0.9800 . ?
C37 H37C 0.9800 . ?
C38 H38A 0.9900 . ?
C38 H38B 0.9900 . ?
C39 C44 1.391(3) . ?
C39 C40 1.395(3) . ?
C40 C41 1.384(3) . ?
C40 H40 0.9500 . ?
C41 C42 1.381(3) . ?
C41 H41 0.9500 . ?
C42 C43 1.377(3) . ?
C42 H42 0.9500 . ?
C43 C44 1.390(3) . ?
C43 H43 0.9500 . ?
C44 H44 0.9500 . ?
C45 C50 1.394(3) . ?
C45 C46 1.397(3) . ?
C46 C47 1.391(3) . ?
C46 H46 0.9500 . ?
C47 C48 1.383(3) . ?
C47 H47 0.9500 . ?
C48 C49 1.378(3) . ?
C48 H48 0.9500 . ?
C49 C50 1.388(3) . ?
C49 H49 0.9500 . ?
C50 H50 0.9500 . ?

loop_
_geom_torsion_atom_site_label_1
_geom_torsion_atom_site_label_2
_geom_torsion_atom_site_label_3
_geom_torsion_atom_site_label_4
_geom_torsion
_geom_torsion_site_symmetry_1
_geom_torsion_site_symmetry_2
_geom_torsion_site_symmetry_3
_geom_torsion_site_symmetry_4
_geom_torsion_publ_flag
C1A C2A C3A C4A 176(9) . . . . ?
C2A C3A C4A C5A -165(8) . . . . ?
C5B O1B C2B C3B 13(2) . . . . ?
O1B C2B C3B C4B -30.1(14) . . . . ?
C2B C3B C4B C5B 33.5(8) . . . . ?
C2B O1B C5B C4B 9.6(19) . . . . ?
C3B C4B C5B O1B -27.9(12) . . . . ?
C4 C1 N1 S1 143.12(14) . . . . ?
C2 C1 N1 S1 -100.78(17) . . . . ?
C3 C1 N1 S1 23.9(2) . . . . ?
C4 C1 N1 Er1 -21.0(2) . . . . ?
C2 C1 N1 Er1 95.14(17) . . . . ?
C3 C1 N1 Er1 -140.22(14) . . . . ?
N3 S1 N1 C1 33.81(18) . . . . ?
N2 S1 N1 C1 173.53(14) . . . . ?
C13 S1 N1 C1 -77.81(15) . . . . ?
Er1 S1 N1 C1 -168.15(18) . . . . ?
N3 S1 N1 Er1 -158.04(8) . . . . ?
N2 S1 N1 Er1 -18.32(8) . . . . ?
C13 S1 N1 Er1 90.34(8) . . . . ?
N3 S1 N2 C5 -34.46(17) . . . . ?
N1 S1 N2 C5 -174.10(13) . . . . ?
C13 S1 N2 C5 78.98(15) . . . . ?
Er1 S1 N2 C5 168.09(16) . . . . ?
N3 S1 N2 Er1 157.45(8) . . . . ?
N1 S1 N2 Er1 17.81(7) . . . . ?
C13 S1 N2 Er1 -89.11(8) . . . . ?
N1 S1 N3 C9 59.9(2) . . . . ?
N2 S1 N3 C9 -68.6(2) . . . . ?
C13 S1 N3 C9 174.27(18) . . . . ?
Er1 S1 N3 C9 -1.3(3) . . . . ?
N6 S2 N4 C26 -52.90(18) . . . . ?
N5 S2 N4 C26 172.07(14) . . . . ?
C38 S2 N4 C26 64.04(16) . . . . ?
Er1 S2 N4 C26 157.38(17) . . . . ?
N6 S2 N4 Er1 149.72(8) . . . . ?
N5 S2 N4 Er1 14.69(7) . . . . ?
C38 S2 N4 Er1 -93.34(8) . . . . ?
N6 S2 N5 C30 47.30(18) . . . . ?
N4 S2 N5 C30 -177.41(15) . . . . ?
C38 S2 N5 C30 -65.92(16) . . . . ?
Er1 S2 N5 C30 -162.28(18) . . . . ?
N6 S2 N5 Er1 -150.43(8) . . . . ?
N4 S2 N5 Er1 -15.14(8) . . . . ?
C38 S2 N5 Er1 96.35(8) . . . . ?
S1 N2 C5 C6 -153.97(13) . . . . ?
Er1 N2 C5 C6 8.4(2) . . . . ?
S1 N2 C5 C7 88.86(17) . . . . ?
Er1 N2 C5 C7 -108.78(17) . . . . ?
S1 N2 C5 C8 -34.9(2) . . . . ?
Er1 N2 C5 C8 127.43(15) . . . . ?
N5 S2 N6 C34 61.9(2) . . . . ?
N4 S2 N6 C34 -60.7(2) . . . . ?
C38 S2 N6 C34 177.88(17) . . . . ?
Er1 S2 N6 C34 3.3(3) . . . . ?
S1 N3 C9 C10 5.7(3) . . . . ?
S1 N3 C9 C12 -116.52(18) . . . . ?
S1 N3 C9 C11 128.71(17) . . . . ?
N3 S1 C13 P1 -179.23(10) . . . . ?
N1 S1 C13 P1 -49.94(11) . . . . ?
N2 S1 C13 P1 50.46(11) . . . . ?
Er1 S1 C13 P1 -0.67(9) . . . . ?
C14 P1 C13 S1 129.65(10) . . . . ?
C20 P1 C13 S1 -127.43(10) . . . . ?
Er1 P1 C13 S1 0.63(9) . . . . ?
C20 P1 C14 C15 -97.82(18) . . . . ?
C13 P1 C14 C15 7.56(19) . . . . ?
Er1 P1 C14 C15 113.88(16) . . . . ?
C20 P1 C14 C19 78.91(16) . . . . ?
C13 P1 C14 C19 -175.71(14) . . . . ?
Er1 P1 C14 C19 -69.39(16) . . . . ?
C19 C14 C15 C16 0.1(3) . . . . ?
P1 C14 C15 C16 176.77(16) . . . . ?
C14 C15 C16 C17 -0.4(3) . . . . ?
C15 C16 C17 C18 0.5(3) . . . . ?
C16 C17 C18 C19 -0.3(3) . . . . ?
C17 C18 C19 C14 0.0(3) . . . . ?
C15 C14 C19 C18 0.1(3) . . . . ?
P1 C14 C19 C18 -176.91(16) . . . . ?
C14 P1 C20 C21 -130.32(16) . . . . ?
C13 P1 C20 C21 122.79(15) . . . . ?
Er1 P1 C20 C21 18.16(18) . . . . ?
C14 P1 C20 C25 47.99(18) . . . . ?
C13 P1 C20 C25 -58.91(18) . . . . ?
Er1 P1 C20 C25 -163.53(13) . . . . ?
C25 C20 C21 C22 -0.3(3) . . . . ?
P1 C20 C21 C22 178.00(15) . . . . ?
C20 C21 C22 C23 0.9(3) . . . . ?
C21 C22 C23 C24 -0.6(3) . . . . ?
C22 C23 C24 C25 -0.2(3) . . . . ?
C23 C24 C25 C20 0.7(3) . . . . ?
C21 C20 C25 C24 -0.4(3) . . . . ?
P1 C20 C25 C24 -178.73(16) . . . . ?
S2 N4 C26 C28 -40.3(2) . . . . ?
Er1 N4 C26 C28 110.20(16) . . . . ?
S2 N4 C26 C27 -158.73(13) . . . . ?
Er1 N4 C26 C27 -8.3(2) . . . . ?
S2 N4 C26 C29 83.79(19) . . . . ?
Er1 N4 C26 C29 -125.74(15) . . . . ?
S2 N5 C30 C33 -123.40(17) . . . . ?
Er1 N5 C30 C33 79.38(19) . . . . ?
S2 N5 C30 C31 119.39(17) . . . . ?
Er1 N5 C30 C31 -37.8(2) . . . . ?
S2 N5 C30 C32 -0.8(2) . . . . ?
Er1 N5 C30 C32 -158.01(13) . . . . ?
S2 N6 C34 C35 -110.28(19) . . . . ?
S2 N6 C34 C37 11.4(3) . . . . ?
S2 N6 C34 C36 134.15(17) . . . . ?
N6 S2 C38 P2 24.50(12) . . . . ?
N5 S2 C38 P2 153.22(10) . . . . ?
N4 S2 C38 P2 -106.60(11) . . . . ?
Er1 S2 C38 P2 -157.86(8) . . . . ?
C39 P2 C38 S2 152.83(10) . . . . ?
C45 P2 C38 S2 -103.44(11) . . . . ?
C45 P2 C39 C44 96.89(16) . . . . ?
C38 P2 C39 C44 -160.85(15) . . . . ?
C45 P2 C39 C40 -87.10(18) . . . . ?
C38 P2 C39 C40 15.17(18) . . . . ?
C44 C39 C40 C41 0.2(3) . . . . ?
P2 C39 C40 C41 -175.69(15) . . . . ?
C39 C40 C41 C42 0.7(3) . . . . ?
C40 C41 C42 C43 -1.3(3) . . . . ?
C41 C42 C43 C44 1.0(4) . . . . ?
C42 C43 C44 C39 -0.1(3) . . . . ?
C40 C39 C44 C43 -0.5(3) . . . . ?
P2 C39 C44 C43 175.86(18) . . . . ?
C39 P2 C45 C50 -151.75(15) . . . . ?
C38 P2 C45 C50 106.63(15) . . . . ?
C39 P2 C45 C46 28.72(18) . . . . ?
C38 P2 C45 C46 -72.90(17) . . . . ?
C50 C45 C46 C47 -1.1(3) . . . . ?
P2 C45 C46 C47 178.41(15) . . . . ?
C45 C46 C47 C48 -0.1(3) . . . . ?
C46 C47 C48 C49 1.0(3) . . . . ?
C47 C48 C49 C50 -0.7(3) . . . . ?
C48 C49 C50 C45 -0.5(3) . . . . ?
C46 C45 C50 C49 1.4(3) . . . . ?
P2 C45 C50 C49 -178.13(15) . . . . ?
